data_2209937
loop_
_publ_author_name
'Tao Li'
'Shao-Wu Du'

_publ_section_title
;<i>catena</i>-Poly[[[bromocopper(I)]-\m-1,4-bis(imidazol-1-ylmethyl)benzene-\k^2^<i>N</i>^3^:<i>N</i>^3'^]
 monohydrate]
;
_journal_coeditor_code LH2124
_journal_issue 8
_journal_name_full 'Acta Crystallographica Section E'
_journal_page_first m1812
_journal_page_last m1813
_journal_paper_doi 10.1107/S1600536806026316
_journal_volume 62
_journal_year 2006
_chemical_formula_iupac '[Cu (C14 H16 N4) Br] , H2 O'
_chemical_formula_moiety 'C14 H14 Br Cu N4, H2 O'
_chemical_formula_sum 'C14 H16 Br Cu N4 O'
_chemical_formula_weight 399.76
_chemical_name_systematic
;
Catena-poly[[[copper(I)bromide]-\m-1,4-bis(imidazole-1-ylmethyl)
benzene-N,N^'^]] hydrate]
;
_space_group_IT_number 2
_symmetry_cell_setting triclinic
_symmetry_space_group_name_Hall '-P 1'
_symmetry_space_group_name_H-M 'P -1'
_atom_sites_solution_hydrogens geom
_atom_sites_solution_primary direct
_atom_sites_solution_secondary difmap
_audit_creation_method SHELXL-97
_cell_angle_alpha 84.179(10)
_cell_angle_beta 75.926(10)
_cell_angle_gamma 64.305(8)
_cell_formula_units_Z 2
_cell_length_a 8.855(2)
_cell_length_b 9.723(3)
_cell_length_c 10.427(3)
_cell_measurement_reflns_used 1741
_cell_measurement_temperature 293(2)
_cell_measurement_theta_max 27.4758
_cell_measurement_theta_min 2.0135
_cell_volume 784.7(4)
_computing_cell_refinement CrystalClear
_computing_data_collection 'CrystalClear (Rigaku, 2000)'
_computing_data_reduction CrystalClear
_computing_molecular_graphics 'SHELXTL (Bruker, 1997)'
_computing_publication_material SHELXTL
_computing_structure_refinement 'SHELXL97 (Sheldrick, 1997)'
_computing_structure_solution 'SHELXS97 (Sheldrick, 1990)'
_diffrn_ambient_temperature 293(2)
_diffrn_detector_area_resol_mean no
_diffrn_measured_fraction_theta_full 0.985
_diffrn_measured_fraction_theta_max 0.985
_diffrn_measurement_device_type 'Mercury70 (2x2 bin mode)'
_diffrn_measurement_method '\f? \w?'
_diffrn_radiation_monochromator graphite
_diffrn_radiation_source 'fine-focus sealed tube'
_diffrn_radiation_type MoK\a
_diffrn_radiation_wavelength 0.71073
_diffrn_reflns_av_R_equivalents 0.0221
_diffrn_reflns_av_sigmaI/netI 0.0399
_diffrn_reflns_limit_h_max 11
_diffrn_reflns_limit_h_min -9
_diffrn_reflns_limit_k_max 12
_diffrn_reflns_limit_k_min -10
_diffrn_reflns_limit_l_max 13
_diffrn_reflns_limit_l_min -12
_diffrn_reflns_number 6268
_diffrn_reflns_theta_full 27.48
_diffrn_reflns_theta_max 27.48
_diffrn_reflns_theta_min 2.01
_diffrn_standards_decay_% 0
_diffrn_standards_number 0
_exptl_absorpt_coefficient_mu 3.941
_exptl_absorpt_correction_T_max 1.0000
_exptl_absorpt_correction_T_min 0.8405
_exptl_absorpt_correction_type multi-scan
_exptl_absorpt_process_details '(CrystalClear; Rigaku, 2000)'
_exptl_crystal_colour white
_exptl_crystal_density_diffrn 1.692
_exptl_crystal_density_method 'not measured'
_exptl_crystal_description block
_exptl_crystal_F_000 400
_exptl_crystal_size_max 0.28
_exptl_crystal_size_mid 0.12
_exptl_crystal_size_min 0.10
_refine_diff_density_max 1.315
_refine_diff_density_min -1.013
_refine_ls_extinction_method none
_refine_ls_goodness_of_fit_ref 1.082
_refine_ls_hydrogen_treatment constr
_refine_ls_matrix_type full
_refine_ls_number_parameters 190
_refine_ls_number_reflns 3562
_refine_ls_number_restraints 0
_refine_ls_restrained_S_all 1.082
_refine_ls_R_factor_all 0.0725
_refine_ls_R_factor_gt 0.0464
_refine_ls_shift/su_max 0.001
_refine_ls_shift/su_mean 0.000
_refine_ls_structure_factor_coef Fsqd
_refine_ls_weighting_details 'calc w=1/[\s^2^(Fo^2^)+(0.0779P)^2^] where P=(Fo^2^+2Fc^2^)/3'
_refine_ls_weighting_scheme calc
_refine_ls_wR_factor_gt 0.1298
_refine_ls_wR_factor_ref 0.1434
_reflns_number_gt 2314
_reflns_number_total 3562
_reflns_threshold_expression I>2\s(I)
_cod_data_source_file lh2124.cif
_cod_data_source_block I
_cod_original_cell_volume 784.6(4)
_cod_database_code 2209937
_cod_database_fobs_code 2209937

loop_
_symmetry_equiv_pos_as_xyz
'x, y, z'
'-x, -y, -z'

loop_
_atom_site_type_symbol
_atom_site_label
_atom_site_fract_x
_atom_site_fract_y
_atom_site_fract_z
_atom_site_U_iso_or_equiv
_atom_site_adp_type
_atom_site_calc_flag
_atom_site_refinement_flags
_atom_site_occupancy
Cu Cu1 0.42598(9) 0.61488(7) 0.61529(5) 0.0764(3) Uani d . 1
C C1 0.4665(5) 0.8450(5) 0.4328(4) 0.0513(10) Uani d . 1
H H1A 0.5782 0.8172 0.4413 0.062 Uiso calc R 1
C C2 0.2251(5) 0.9638(5) 0.3706(4) 0.0514(10) Uani d . 1
H H2A 0.1390 1.0321 0.3297 0.062 Uiso calc R 1
C C3 0.2175(5) 0.8497(5) 0.4516(4) 0.0523(10) Uani d . 1
H H3A 0.1240 0.8251 0.4766 0.063 Uiso calc R 1
C C4 0.4483(7) 1.0624(6) 0.2778(4) 0.0649(13) Uani d . 1
H H4A 0.5564 1.0471 0.2970 0.078 Uiso calc R 1
H H4B 0.3672 1.1675 0.2988 0.078 Uiso calc R 1
C C5 0.4755(5) 1.0324(5) 0.1317(4) 0.0474(9) Uani d . 1
C C6 0.6243(5) 0.9154(5) 0.0679(4) 0.0516(10) Uani d . 1
H H6A 0.7092 0.8576 0.1139 0.062 Uiso calc R 1
C C7 0.3513(5) 1.1168(5) 0.0628(4) 0.0522(10) Uani d . 1
H H7A 0.2504 1.1961 0.1047 0.063 Uiso calc R 1
C C8 0.6871(5) 0.4635(5) 0.7677(4) 0.0557(11) Uani d . 1
H H8A 0.7572 0.5090 0.7213 0.067 Uiso calc R 1
C C9 0.5922(5) 0.3229(5) 0.9084(4) 0.0515(10) Uani d . 1
H H9A 0.5816 0.2555 0.9762 0.062 Uiso calc R 1
C C10 0.4816(5) 0.3962(5) 0.8306(4) 0.0530(10) Uani d . 1
H H10A 0.3800 0.3871 0.8358 0.064 Uiso calc R 1
C C11 0.8721(6) 0.3207(5) 0.9292(6) 0.0625(12) Uani d . 1
H H11A 0.8384 0.3815 1.0080 0.075 Uiso calc R 1
H H11B 0.9627 0.3396 0.8678 0.075 Uiso calc R 1
C C12 0.9386(5) 0.1543(4) 0.9650(4) 0.0471(9) Uani d . 1
C C13 0.9151(5) 0.1100(5) 1.0963(4) 0.0517(10) Uani d . 1
H H13A 0.8566 0.1841 1.1624 0.062 Uiso calc R 1
C C14 1.0234(5) 0.0408(5) 0.8698(4) 0.0539(10) Uani d . 1
H H14A 1.0391 0.0676 0.7810 0.065 Uiso calc R 1
N N1 0.3694(4) 0.7752(4) 0.4917(3) 0.0506(8) Uani d . 1
N N2 0.3831(4) 0.9606(4) 0.3594(3) 0.0445(7) Uani d . 1
N N3 0.5391(4) 0.4863(4) 0.7425(3) 0.0542(9) Uani d . 1
N N4 0.7239(4) 0.3666(4) 0.8686(3) 0.0468(8) Uani d . 1
O O1 0.8697(5) 0.7230(4) 0.4462(5) 0.1036(15) Uani d . 1
Br Br1 0.09836(6) 0.58434(6) 0.69026(5) 0.0645(2) Uani d . 1

loop_
_atom_site_aniso_label
_atom_site_aniso_U_11
_atom_site_aniso_U_22
_atom_site_aniso_U_33
_atom_site_aniso_U_12
_atom_site_aniso_U_13
_atom_site_aniso_U_23
Cu1 0.1071(5) 0.0480(4) 0.0495(3) -0.0041(3) -0.0320(3) 0.0067(3)
C1 0.0401(19) 0.072(3) 0.037(2) -0.017(2) -0.0128(16) -0.0042(19)
C2 0.042(2) 0.057(3) 0.050(2) -0.0174(18) -0.0144(17) 0.0111(19)
C3 0.046(2) 0.059(3) 0.049(2) -0.0233(19) -0.0081(18) 0.011(2)
C4 0.094(3) 0.088(4) 0.038(2) -0.067(3) -0.004(2) -0.005(2)
C5 0.057(2) 0.065(3) 0.0362(19) -0.044(2) -0.0053(17) 0.0027(18)
C6 0.050(2) 0.071(3) 0.043(2) -0.035(2) -0.0120(18) 0.009(2)
C7 0.047(2) 0.059(3) 0.049(2) -0.0255(19) 0.0001(18) -0.001(2)
C8 0.056(2) 0.039(2) 0.062(3) -0.0169(19) -0.005(2) 0.009(2)
C9 0.051(2) 0.049(2) 0.058(2) -0.0235(19) -0.0212(19) 0.0187(19)
C10 0.044(2) 0.048(2) 0.066(3) -0.0152(18) -0.0200(19) 0.005(2)
C11 0.053(2) 0.043(2) 0.101(4) -0.021(2) -0.038(2) 0.008(2)
C12 0.0403(19) 0.043(2) 0.066(3) -0.0168(17) -0.0291(18) 0.0034(19)
C13 0.044(2) 0.049(2) 0.063(3) -0.0146(18) -0.0207(19) -0.011(2)
C14 0.054(2) 0.062(3) 0.054(2) -0.025(2) -0.0272(19) 0.006(2)
N1 0.0532(18) 0.049(2) 0.0423(18) -0.0132(16) -0.0152(15) 0.0034(15)
N2 0.0472(17) 0.058(2) 0.0312(15) -0.0266(16) -0.0063(13) -0.0001(14)
N3 0.057(2) 0.0425(19) 0.055(2) -0.0111(16) -0.0217(16) 0.0083(16)
N4 0.0430(17) 0.0386(17) 0.062(2) -0.0189(14) -0.0190(15) 0.0132(15)
O1 0.078(2) 0.067(3) 0.160(4) -0.007(2) -0.051(3) -0.025(3)
Br1 0.0699(3) 0.0635(3) 0.0723(3) -0.0333(2) -0.0280(2) 0.0017(2)

loop_
_atom_type_symbol
_atom_type_description
_atom_type_scat_dispersion_real
_atom_type_scat_dispersion_imag
_atom_type_scat_source
C C 0.0033 0.0016 'International Tables Vol C Tables 4.2.6.8 and 6.1.1.4'
H H 0.0000 0.0000 'International Tables Vol C Tables 4.2.6.8 and 6.1.1.4'
N N 0.0061 0.0033 'International Tables Vol C Tables 4.2.6.8 and 6.1.1.4'
Cu Cu 0.3201 1.2651 'International Tables Vol C Tables 4.2.6.8 and 6.1.1.4'
Br Br -0.2901 2.4595 'International Tables Vol C Tables 4.2.6.8 and 6.1.1.4'
O O 0.0106 0.0060 'International Tables Vol C Tables 4.2.6.8 and 6.1.1.4'

loop_
_geom_angle_atom_site_label_1
_geom_angle_atom_site_label_2
_geom_angle_atom_site_label_3
_geom_angle_site_symmetry_1
_geom_angle_site_symmetry_3
_geom_angle
_geom_angle_publ_flag
N1 Cu1 N3 . . 158.55(17) yes
N1 Cu1 Br1 . . 99.66(11) yes
N3 Cu1 Br1 . . 99.77(12) yes
N1 C1 N2 . . 110.9(3) no
N1 C1 H1A . . 124.5 no
N2 C1 H1A . . 124.5 no
C3 C2 N2 . . 106.9(3) no
C3 C2 H2A . . 126.6 no
N2 C2 H2A . . 126.6 no
C2 C3 N1 . . 109.1(4) no
C2 C3 H3A . . 125.4 no
N1 C3 H3A . . 125.4 no
N2 C4 C5 . . 110.8(3) no
N2 C4 H4A . . 109.5 no
C5 C4 H4A . . 109.5 no
N2 C4 H4B . . 109.5 no
C5 C4 H4B . . 109.5 no
H4A C4 H4B . . 108.1 no
C7 C5 C6 . . 119.1(4) no
C7 C5 C4 . . 121.0(4) no
C6 C5 C4 . . 119.9(4) no
C7 C6 C5 2_675 . 120.8(4) no
C7 C6 H6A 2_675 . 119.6 no
C5 C6 H6A . . 119.6 no
C5 C7 C6 . 2_675 120.2(4) no
C5 C7 H7A . . 119.9 no
C6 C7 H7A 2_675 . 119.9 no
N3 C8 N4 . . 111.7(4) no
N3 C8 H8A . . 124.1 no
N4 C8 H8A . . 124.1 no
C10 C9 N4 . . 106.5(4) no
C10 C9 H9A . . 126.8 no
N4 C9 H9A . . 126.8 no
C9 C10 N3 . . 110.4(4) no
C9 C10 H10A . . 124.8 no
N3 C10 H10A . . 124.8 no
N4 C11 C12 . . 110.8(3) no
N4 C11 H11A . . 109.5 no
C12 C11 H11A . . 109.5 no
N4 C11 H11B . . 109.5 no
C12 C11 H11B . . 109.5 no
H11A C11 H11B . . 108.1 no
C14 C12 C13 . . 117.7(4) no
C14 C12 C11 . . 121.8(4) no
C13 C12 C11 . . 120.5(4) no
C14 C13 C12 2_757 . 121.0(4) no
C14 C13 H13A 2_757 . 119.5 no
C12 C13 H13A . . 119.5 no
C13 C14 C12 2_757 . 121.3(4) no
C13 C14 H14A 2_757 . 119.4 no
C12 C14 H14A . . 119.4 no
C1 N1 C3 . . 105.8(3) no
C1 N1 Cu1 . . 126.2(3) yes
C3 N1 Cu1 . . 127.8(3) yes
C1 N2 C2 . . 107.2(3) no
C1 N2 C4 . . 127.2(4) no
C2 N2 C4 . . 125.5(4) no
C8 N3 C10 . . 104.9(3) no
C8 N3 Cu1 . . 128.8(3) no
C10 N3 Cu1 . . 126.3(3) no
C8 N4 C9 . . 106.5(3) no
C8 N4 C11 . . 127.2(4) no
C9 N4 C11 . . 126.3(3) no

loop_
_geom_bond_atom_site_label_1
_geom_bond_atom_site_label_2
_geom_bond_site_symmetry_2
_geom_bond_distance
_geom_bond_publ_flag
Cu1 N1 . 1.889(3) yes
Cu1 N3 . 1.884(3) yes
Cu1 Br1 . 2.9510(10) yes
C1 N1 . 1.320(6) no
C1 N2 . 1.332(5) no
C1 H1A . 0.9300 no
C2 C3 . 1.340(6) no
C2 N2 . 1.362(5) no
C2 H2A . 0.9300 no
C3 N1 . 1.370(5) no
C3 H3A . 0.9300 no
C4 N2 . 1.457(5) no
C4 C5 . 1.522(5) no
C4 H4A . 0.9700 no
C4 H4B . 0.9700 no
C5 C7 . 1.371(6) no
C5 C6 . 1.379(6) no
C6 C7 2_675 1.374(5) no
C6 H6A . 0.9300 no
C7 C6 2_675 1.374(5) no
C7 H7A . 0.9300 no
C8 N3 . 1.319(5) no
C8 N4 . 1.342(5) no
C8 H8A . 0.9300 no
C9 C10 . 1.337(5) no
C9 N4 . 1.368(5) no
C9 H9A . 0.9300 no
C10 N3 . 1.366(6) no
C10 H10A . 0.9300 no
C11 N4 . 1.469(5) no
C11 C12 . 1.504(6) no
C11 H11A . 0.9700 no
C11 H11B . 0.9700 no
C12 C14 . 1.381(6) no
C12 C13 . 1.387(6) no
C13 C14 2_757 1.367(6) no
C13 H13A . 0.9300 no
C14 C13 2_757 1.367(6) no
C14 H14A . 0.9300 no
